data_1007001
loop_
_publ_author_name
'Arnaud, Y'
'Averbuch-Pouchot, M T'
'Durif, A'
'Guidot, J'

_publ_section_title
;
Structure cristalline de l'ox de mixte de molybdene-tellure: Mo Te~2~
O~7~
;
_journal_coden_ASTM ACBCAR
_journal_name_full 'Acta Crystallographica B (24,1968-38,1982)'
_journal_page_first 1417
_journal_page_last 1420
_journal_paper_doi 10.1107/S0567740876005475
_journal_volume 32
_journal_year 1976
_chemical_formula_structural 'Mo Te2 O7'
_chemical_formula_sum 'Mo O7 Te2'
_chemical_name_systematic 'Molybdenum ditellurium oxide'
_space_group_IT_number 14
_symmetry_cell_setting monoclinic
_symmetry_Int_Tables_number 14
_symmetry_space_group_name_Hall '-P 2ybc'
_symmetry_space_group_name_H-M 'P 1 21/c 1'
_cell_angle_alpha 90
_cell_angle_beta 95.68
_cell_angle_gamma 90
_cell_formula_units_Z 4
_cell_length_a 4.286
_cell_length_b 8.618
_cell_length_c 15.945
_cell_volume 586.1
_refine_ls_R_factor_all 0.037
_cod_database_code 1007001

loop_
_symmetry_equiv_pos_as_xyz
x,y,z
-x,1/2+y,1/2-z
-x,-y,-z
x,1/2-y,1/2+z

loop_
_atom_site_label
_atom_site_type_symbol
_atom_site_symmetry_multiplicity
_atom_site_Wyckoff_symbol
_atom_site_fract_x
_atom_site_fract_y
_atom_site_fract_z
_atom_site_occupancy
_atom_site_attached_hydrogens
_atom_site_calc_flag
Mo1 Mo6+ 4 e 0.12276(13) 0.86526(6) 0.06805(3) 1. 0 d
Te1 Te4+ 4 e 0.15406(9) 0.04167(4) 0.2727(3) 1. 0 d
Te2 Te4+ 4 e 0.30688(9) 0.30443(4) 0.10936(3) 1. 0 d
O1 O2- 4 e 0.9677(15) 0.1678(6) 0.4352(3) 1. 0 d
O2 O2- 4 e 0.9422(12) 0.3970(6) 0.3148(3) 1. 0 d
O3 O2- 4 e 0.4276(11) 0.1594(6) 0.1928(3) 1. 0 d
O4 O2- 4 e 0.4302(11) 0.4814(6) 0.1891(3) 1. 0 d
O5 O2- 4 e 0.9096(11) 0.3588(6) 0.1438(3) 1. 0 d
O6 O2- 4 e 0.4812(13) 0.3729(7) 0.4323(3) 1. 0 d
O7 O2- 4 e 0.0278(12) 0.1072(6) 0.0502(3) 1. 0 d

loop_
_atom_type_symbol
_atom_type_oxidation_number
Mo6+ 6.000
Te4+ 4.000
O2- -2.000
